data_2225936
loop_
_publ_author_name
'Choi, Hong Dae'
'Seo, Pil Ja'
'Son, Byeng Wha'
'Lee, Uk'

_publ_section_title
;
 5-Bromo-3-ethylsulfinyl-2-(4-fluorophenyl)-7-methyl-1-benzofuran
;
_journal_coeditor_code NG2754
_journal_issue 5
_journal_name_full 'Acta Crystallographica Section E'
_journal_page_first o1042
_journal_paper_doi 10.1107/S1600536810011906
_journal_volume 66
_journal_year 2010
_chemical_formula_iupac 'C17 H14 Br F O2 S'
_chemical_formula_moiety 'C17 H14 Br F O2 S'
_chemical_formula_sum 'C17 H14 Br F O2 S'
_chemical_formula_weight 381.25
_chemical_name_systematic
;
5-Bromo-3-ethylsulfinyl-2-(4-fluorophenyl)-7-methyl-1-benzofuran
;
_space_group_IT_number 2
_symmetry_cell_setting triclinic
_symmetry_space_group_name_Hall '-P 1'
_symmetry_space_group_name_H-M 'P -1'
_atom_sites_solution_hydrogens difmap
_atom_sites_solution_primary direct
_atom_sites_solution_secondary difmap
_cell_angle_alpha 111.555(2)
_cell_angle_beta 94.643(2)
_cell_angle_gamma 108.900(2)
_cell_formula_units_Z 2
_cell_length_a 7.3446(2)
_cell_length_b 10.6107(3)
_cell_length_c 11.3132(5)
_cell_measurement_reflns_used 8577
_cell_measurement_temperature 174(2)
_cell_measurement_theta_max 27.55
_cell_measurement_theta_min 2.23
_cell_volume 755.49(5)
_computing_cell_refinement 'SAINT (Bruker, 2009)'
_computing_data_collection 'APEX2 (Bruker, 2009)'
_computing_data_reduction 'SAINT (Bruker, 2009)'
_computing_molecular_graphics 'ORTEP-3 (Farrugia, 1997) and DIAMOND (Brandenburg, 1998)'
_computing_publication_material 'SHELXL97 (Sheldrick, 2008)'
_computing_structure_refinement 'SHELXL97 (Sheldrick, 2008)'
_computing_structure_solution 'SHELXS97 (Sheldrick, 2008)'
_diffrn_ambient_temperature 174(2)
_diffrn_detector_area_resol_mean 10.0
_diffrn_measured_fraction_theta_full 0.995
_diffrn_measured_fraction_theta_max 0.995
_diffrn_measurement_device_type 'Bruker SMART APEXII CCD'
_diffrn_measurement_method '\f and \w scans'
_diffrn_radiation_monochromator 'Bruker HELIOS graded multilayer optics'
_diffrn_radiation_source 'Rotating Anode'
_diffrn_radiation_type MoK\a
_diffrn_radiation_wavelength 0.71073
_diffrn_reflns_av_R_equivalents 0.0364
_diffrn_reflns_av_sigmaI/netI 0.0300
_diffrn_reflns_limit_h_max 9
_diffrn_reflns_limit_h_min -9
_diffrn_reflns_limit_k_max 12
_diffrn_reflns_limit_k_min -13
_diffrn_reflns_limit_l_max 14
_diffrn_reflns_limit_l_min -13
_diffrn_reflns_number 13244
_diffrn_reflns_theta_full 27.60
_diffrn_reflns_theta_max 27.60
_diffrn_reflns_theta_min 1.99
_diffrn_standards_number 0
_exptl_absorpt_coefficient_mu 2.873
_exptl_absorpt_correction_T_max 0.6741
_exptl_absorpt_correction_T_min 0.4705
_exptl_absorpt_correction_type multi-scan
_exptl_absorpt_process_details '(SADABS; Bruker, 2009)'
_exptl_crystal_colour colourless
_exptl_crystal_density_diffrn 1.676
_exptl_crystal_density_method 'not measured'
_exptl_crystal_description block
_exptl_crystal_F_000 384
_exptl_crystal_size_max 0.31
_exptl_crystal_size_mid 0.26
_exptl_crystal_size_min 0.15
_refine_diff_density_max 0.291
_refine_diff_density_min -0.576
_refine_ls_extinction_method none
_refine_ls_goodness_of_fit_ref 1.073
_refine_ls_hydrogen_treatment constr
_refine_ls_matrix_type full
_refine_ls_number_parameters 201
_refine_ls_number_reflns 3493
_refine_ls_number_restraints 0
_refine_ls_restrained_S_all 1.073
_refine_ls_R_factor_all 0.0292
_refine_ls_R_factor_gt 0.0260
_refine_ls_shift/esd_max 0.000
_refine_ls_shift/su_max_lt 0.001
_refine_ls_shift/su_mean 0.000
_refine_ls_structure_factor_coef Fsqd
_refine_ls_weighting_details 'calc w=1/[\s^2^(Fo^2^)+(0.0335P)^2^+0.2459P] where P=(Fo^2^+2Fc^2^)/3'
_refine_ls_weighting_scheme calc
_refine_ls_wR_factor_gt 0.0668
_refine_ls_wR_factor_ref 0.0681
_reflns_number_gt 3194
_reflns_number_total 3493
_reflns_threshold_expression I>2\s(I)
_cod_data_source_file ng2754.cif
_cod_data_source_block I
_cod_original_cell_volume 755.49(4)
_cod_database_code 2225936
_cod_database_fobs_code 2225936

loop_
_symmetry_equiv_pos_as_xyz
'x, y, z'
'-x, -y, -z'

loop_
_atom_site_type_symbol
_atom_site_label
_atom_site_fract_x
_atom_site_fract_y
_atom_site_fract_z
_atom_site_U_iso_or_equiv
_atom_site_adp_type
_atom_site_calc_flag
_atom_site_refinement_flags
_atom_site_occupancy
_atom_site_disorder_assembly
_atom_site_disorder_group
Br Br 0.20782(3) 0.72623(2) 1.086606(16) 0.03206(8) Uani d . 1 . .
S S 0.05552(6) 0.19539(4) 0.57197(4) 0.02301(10) Uani d . 1 . .
F F 0.24222(19) 0.15769(15) -0.03546(11) 0.0455(3) Uani d . 1 . .
O O1 0.27205(17) 0.57068(12) 0.53317(11) 0.0219(2) Uani d . 1 . .
O O2 -0.10175(19) 0.19674(15) 0.64784(14) 0.0345(3) Uani d . 1 . .
C C1 0.1662(2) 0.37550(18) 0.58283(16) 0.0203(3) Uani d . 1 . .
C C2 0.2030(2) 0.50589(18) 0.69956(16) 0.0209(3) Uani d . 1 . .
C C3 0.1867(2) 0.53431(19) 0.82812(16) 0.0234(3) Uani d . 1 . .
H H3 0.1451 0.4580 0.8568 0.028 Uiso calc R 1 . .
C C4 0.2345(2) 0.67946(19) 0.91155(17) 0.0241(3) Uani d . 1 . .
C C5 0.2930(2) 0.79348(19) 0.87163(17) 0.0240(3) Uani d . 1 . .
H H5 0.3218 0.8909 0.9329 0.029 Uiso calc R 1 . .
C C6 0.3099(2) 0.76755(18) 0.74429(17) 0.0222(3) Uani d . 1 . .
C C7 0.2652(2) 0.62129(18) 0.66271(16) 0.0205(3) Uani d . 1 . .
C C8 0.2100(2) 0.41988(18) 0.48532(16) 0.0203(3) Uani d . 1 . .
C C9 0.2121(2) 0.34816(19) 0.34813(16) 0.0219(3) Uani d . 1 . .
C C10 0.2479(3) 0.4298(2) 0.27369(17) 0.0268(4) Uani d . 1 . .
H H10 0.2651 0.5301 0.3121 0.032 Uiso calc R 1 . .
C C11 0.2587(3) 0.3664(2) 0.14460(18) 0.0320(4) Uani d . 1 . .
H H11 0.2851 0.4224 0.0945 0.038 Uiso calc R 1 . .
C C12 0.2301(3) 0.2198(2) 0.09087(16) 0.0312(4) Uani d . 1 . .
C C13 0.1893(3) 0.1346(2) 0.15890(18) 0.0306(4) Uani d . 1 . .
H H13 0.1662 0.0333 0.1181 0.037 Uiso calc R 1 . .
C C14 0.1825(3) 0.1992(2) 0.28841(17) 0.0276(4) Uani d . 1 . .
H H14 0.1575 0.1420 0.3375 0.033 Uiso calc R 1 . .
C C15 0.3686(3) 0.8872(2) 0.69820(19) 0.0295(4) Uani d . 1 . .
H H15A 0.3548 0.9744 0.7611 0.044 Uiso calc R 1 . .
H H15B 0.2831 0.8545 0.6129 0.044 Uiso calc R 1 . .
H H15C 0.5064 0.9112 0.6904 0.044 Uiso calc R 1 . .
C C16 0.2622(3) 0.1950(2) 0.66993(18) 0.0287(4) Uani d . 1 . .
H H16A 0.3245 0.2902 0.7471 0.034 Uiso calc R 1 . .
H H16B 0.2152 0.1168 0.7010 0.034 Uiso calc R 1 . .
C C17 0.4128(3) 0.1691(2) 0.5895(2) 0.0319(4) Uani d . 1 . .
H H17A 0.3523 0.0730 0.5152 0.048 Uiso calc R 1 . .
H H17B 0.5264 0.1721 0.6439 0.048 Uiso calc R 1 . .
H H17C 0.4571 0.2456 0.5575 0.048 Uiso calc R 1 . .

loop_
_atom_site_aniso_label
_atom_site_aniso_U_11
_atom_site_aniso_U_22
_atom_site_aniso_U_33
_atom_site_aniso_U_12
_atom_site_aniso_U_13
_atom_site_aniso_U_23
Br 0.04146(12) 0.02764(11) 0.01931(11) 0.00761(8) 0.00969(7) 0.00583(8)
S 0.0257(2) 0.0181(2) 0.0225(2) 0.00599(16) 0.00715(16) 0.00724(17)
F 0.0572(7) 0.0540(8) 0.0207(6) 0.0234(6) 0.0151(5) 0.0078(5)
O1 0.0283(6) 0.0189(6) 0.0201(6) 0.0103(5) 0.0073(4) 0.0083(5)
O2 0.0304(6) 0.0323(7) 0.0360(8) 0.0069(6) 0.0163(6) 0.0118(6)
C1 0.0228(7) 0.0185(8) 0.0202(8) 0.0096(6) 0.0056(6) 0.0072(7)
C2 0.0208(7) 0.0193(8) 0.0224(8) 0.0084(6) 0.0047(6) 0.0078(7)
C3 0.0264(8) 0.0227(8) 0.0216(8) 0.0090(7) 0.0065(6) 0.0101(7)
C4 0.0251(8) 0.0257(9) 0.0199(8) 0.0090(7) 0.0069(6) 0.0081(7)
C5 0.0257(8) 0.0192(8) 0.0239(8) 0.0091(6) 0.0061(6) 0.0050(7)
C6 0.0231(7) 0.0198(8) 0.0249(8) 0.0101(6) 0.0057(6) 0.0089(7)
C7 0.0224(7) 0.0225(8) 0.0195(8) 0.0115(6) 0.0065(6) 0.0091(7)
C8 0.0208(7) 0.0182(8) 0.0224(8) 0.0091(6) 0.0046(6) 0.0077(7)
C9 0.0193(7) 0.0253(8) 0.0205(8) 0.0093(6) 0.0040(6) 0.0084(7)
C10 0.0286(8) 0.0257(9) 0.0224(9) 0.0081(7) 0.0049(7) 0.0084(7)
C11 0.0341(9) 0.0382(11) 0.0239(9) 0.0105(8) 0.0075(7) 0.0157(8)
C12 0.0291(9) 0.0412(11) 0.0184(9) 0.0144(8) 0.0069(7) 0.0062(8)
C13 0.0346(9) 0.0291(10) 0.0256(9) 0.0161(8) 0.0079(7) 0.0049(8)
C14 0.0314(9) 0.0280(9) 0.0241(9) 0.0139(7) 0.0087(7) 0.0090(8)
C15 0.0383(9) 0.0227(9) 0.0308(10) 0.0143(7) 0.0089(8) 0.0122(8)
C16 0.0382(9) 0.0261(9) 0.0262(9) 0.0150(8) 0.0067(7) 0.0132(8)
C17 0.0297(9) 0.0298(10) 0.0374(11) 0.0122(8) 0.0065(8) 0.0148(9)

loop_
_atom_type_symbol
_atom_type_description
_atom_type_scat_dispersion_real
_atom_type_scat_dispersion_imag
_atom_type_scat_source
C C 0.0033 0.0016 'International Tables Vol C Tables 4.2.6.8 and 6.1.1.4'
H H 0.0000 0.0000 'International Tables Vol C Tables 4.2.6.8 and 6.1.1.4'
O O 0.0106 0.0060 'International Tables Vol C Tables 4.2.6.8 and 6.1.1.4'
F F 0.0171 0.0103 'International Tables Vol C Tables 4.2.6.8 and 6.1.1.4'
S S 0.1246 0.1234 'International Tables Vol C Tables 4.2.6.8 and 6.1.1.4'
Br Br -0.2901 2.4595 'International Tables Vol C Tables 4.2.6.8 and 6.1.1.4'

loop_
_geom_angle_atom_site_label_1
_geom_angle_atom_site_label_2
_geom_angle_atom_site_label_3
_geom_angle_site_symmetry_1
_geom_angle_site_symmetry_3
_geom_angle
_geom_angle_publ_flag
C4 Br O2 . 2_567 170.73(6) ?
O2 S C1 . . 106.31(8) ?
O2 S C16 . . 107.61(9) ?
C1 S C16 . . 97.95(8) ?
C7 O1 C8 . . 107.02(12) ?
C8 C1 C2 . . 107.05(14) ?
C8 C1 S . . 128.90(13) ?
C2 C1 S . . 123.59(12) ?
C7 C2 C3 . . 119.53(15) ?
C7 C2 C1 . . 105.42(14) ?
C3 C2 C1 . . 135.05(16) ?
C4 C3 C2 . . 116.47(15) ?
C4 C3 H3 . . 121.8 ?
C2 C3 H3 . . 121.8 ?
C3 C4 C5 . . 123.00(16) ?
C3 C4 Br . . 118.94(13) ?
C5 C4 Br . . 117.99(13) ?
C6 C5 C4 . . 121.42(16) ?
C6 C5 H5 . . 119.3 ?
C4 C5 H5 . . 119.3 ?
C5 C6 C7 . . 114.64(15) ?
C5 C6 C15 . . 122.56(16) ?
C7 C6 C15 . . 122.79(16) ?
O1 C7 C2 . . 110.53(14) ?
O1 C7 C6 . . 124.55(15) ?
C2 C7 C6 . . 124.91(15) ?
C1 C8 O1 . . 109.97(14) ?
C1 C8 C9 . . 135.84(15) ?
O1 C8 C9 . . 114.16(14) ?
C10 C9 C14 . . 118.50(16) ?
C10 C9 C8 . . 119.51(16) ?
C14 C9 C8 . . 121.98(15) ?
C11 C10 C9 . . 120.97(17) ?
C11 C10 H10 . . 119.5 ?
C9 C10 H10 . . 119.5 ?
C12 C11 C10 . . 118.21(18) ?
C12 C11 H11 . . 120.9 ?
C10 C11 H11 . . 120.9 ?
F C12 C13 . . 118.78(18) ?
F C12 C11 . . 118.35(17) ?
C13 C12 C11 . . 122.88(17) ?
C12 C13 C14 . . 118.59(18) ?
C12 C13 H13 . . 120.7 ?
C14 C13 H13 . . 120.7 ?
C13 C14 C9 . . 120.82(17) ?
C13 C14 H14 . . 119.6 ?
C9 C14 H14 . . 119.6 ?
C6 C15 H15A . . 109.5 ?
C6 C15 H15B . . 109.5 ?
H15A C15 H15B . . 109.5 ?
C6 C15 H15C . . 109.5 ?
H15A C15 H15C . . 109.5 ?
H15B C15 H15C . . 109.5 ?
C17 C16 S . . 109.86(13) ?
C17 C16 H16A . . 109.7 ?
S C16 H16A . . 109.7 ?
C17 C16 H16B . . 109.7 ?
S C16 H16B . . 109.7 ?
H16A C16 H16B . . 108.2 ?
C16 C17 H17A . . 109.5 ?
C16 C17 H17B . . 109.5 ?
H17A C17 H17B . . 109.5 ?
C16 C17 H17C . . 109.5 ?
H17A C17 H17C . . 109.5 ?
H17B C17 H17C . . 109.5 ?

loop_
_geom_bond_atom_site_label_1
_geom_bond_atom_site_label_2
_geom_bond_site_symmetry_2
_geom_bond_distance
_geom_bond_publ_flag
Br C4 . 1.900(2) ?
Br O2 2_567 3.0480(10) ?
S O2 . 1.4950(10) ?
S C1 . 1.770(2) ?
S C16 . 1.808(2) ?
F C12 . 1.361(2) ?
O1 C7 . 1.375(2) ?
O1 C8 . 1.383(2) ?
C1 C8 . 1.372(2) ?
C1 C2 . 1.445(2) ?
C2 C7 . 1.388(2) ?
C2 C3 . 1.396(2) ?
C3 C4 . 1.384(2) ?
C3 H3 . 0.9500 ?
C4 C5 . 1.396(2) ?
C5 C6 . 1.388(2) ?
C5 H5 . 0.9500 ?
C6 C7 . 1.391(2) ?
C6 C15 . 1.496(2) ?
C8 C9 . 1.460(2) ?
C9 C10 . 1.397(2) ?
C9 C14 . 1.404(2) ?
C10 C11 . 1.387(3) ?
C10 H10 . 0.9500 ?
C11 C12 . 1.381(3) ?
C11 H11 . 0.9500 ?
C12 C13 . 1.369(3) ?
C13 C14 . 1.384(3) ?
C13 H13 . 0.9500 ?
C14 H14 . 0.9500 ?
C15 H15A . 0.9800 ?
C15 H15B . 0.9800 ?
C15 H15C . 0.9800 ?
C16 C17 . 1.517(3) ?
C16 H16A . 0.9900 ?
C16 H16B . 0.9900 ?
C17 H17A . 0.9800 ?
C17 H17B . 0.9800 ?
C17 H17C . 0.9800 ?

loop_
_geom_torsion_atom_site_label_1
_geom_torsion_atom_site_label_2
_geom_torsion_atom_site_label_3
_geom_torsion_atom_site_label_4
_geom_torsion_site_symmetry_1
_geom_torsion_site_symmetry_2
_geom_torsion_site_symmetry_3
_geom_torsion_site_symmetry_4
_geom_torsion
_geom_torsion_publ_flag
O2 S C1 C8 . . . . -132.95(15) ?
C16 S C1 C8 . . . . 116.00(16) ?
O2 S C1 C2 . . . . 38.33(15) ?
C16 S C1 C2 . . . . -72.72(15) ?
C8 C1 C2 C7 . . . . 0.71(17) ?
S C1 C2 C7 . . . . -172.20(12) ?
C8 C1 C2 C3 . . . . 179.68(18) ?
S C1 C2 C3 . . . . 6.8(3) ?
C7 C2 C3 C4 . . . . 0.2(2) ?
C1 C2 C3 C4 . . . . -178.62(17) ?
C2 C3 C4 C5 . . . . 1.1(2) ?
C2 C3 C4 Br . . . . 177.98(12) ?
C3 C4 C5 C6 . . . . -1.1(3) ?
Br C4 C5 C6 . . . . -178.01(12) ?
C4 C5 C6 C7 . . . . -0.3(2) ?
C4 C5 C6 C15 . . . . 178.82(16) ?
C8 O1 C7 C2 . . . . 0.99(17) ?
C8 O1 C7 C6 . . . . -177.55(15) ?
C3 C2 C7 O1 . . . . 179.79(14) ?
C1 C2 C7 O1 . . . . -1.05(17) ?
C3 C2 C7 C6 . . . . -1.7(2) ?
C1 C2 C7 C6 . . . . 177.48(15) ?
C5 C6 C7 O1 . . . . 179.99(14) ?
C15 C6 C7 O1 . . . . 0.9(3) ?
C5 C6 C7 C2 . . . . 1.6(2) ?
C15 C6 C7 C2 . . . . -177.44(16) ?
C2 C1 C8 O1 . . . . -0.13(17) ?
S C1 C8 O1 . . . . 172.28(12) ?
C2 C1 C8 C9 . . . . 177.69(17) ?
S C1 C8 C9 . . . . -9.9(3) ?
C7 O1 C8 C1 . . . . -0.51(17) ?
C7 O1 C8 C9 . . . . -178.85(13) ?
C1 C8 C9 C10 . . . . 173.69(18) ?
O1 C8 C9 C10 . . . . -8.5(2) ?
C1 C8 C9 C14 . . . . -7.4(3) ?
O1 C8 C9 C14 . . . . 170.35(14) ?
C14 C9 C10 C11 . . . . -1.5(3) ?
C8 C9 C10 C11 . . . . 177.43(15) ?
C9 C10 C11 C12 . . . . 1.0(3) ?
C10 C11 C12 F . . . . -179.44(15) ?
C10 C11 C12 C13 . . . . 0.8(3) ?
F C12 C13 C14 . . . . 178.23(16) ?
C11 C12 C13 C14 . . . . -2.0(3) ?
C12 C13 C14 C9 . . . . 1.5(3) ?
C10 C9 C14 C13 . . . . 0.3(3) ?
C8 C9 C14 C13 . . . . -178.65(15) ?
O2 S C16 C17 . . . . 170.98(13) ?
C1 S C16 C17 . . . . -79.03(14) ?
